data_4329186
loop_
_publ_author_name
'Xiao-Min Liu'
'Rui-Biao Lin'
'Jie-Peng Zhang'
'Xiao-Ming Chen'

_publ_section_title
;
 Low-Dimensional Porous Coordination Polymers Based on
 1,2-Bis(4-pyridyl)hydrazine: From Structure Diversity to Ultrahigh
 CO2/CH4 Selectivity
;
_journal_name_full 'Inorganic Chemistry'
_journal_page_first 5686
_journal_page_last 5692
_journal_paper_doi 10.1021/ic300097y
_journal_volume 51
_journal_year 2012
_chemical_formula_sum 'C14 H12 Br Co N4 O2'
_chemical_formula_weight 407.12
_chemical_name_systematic
; 
 ? 
;
_space_group_IT_number 14
_symmetry_cell_setting monoclinic
_symmetry_space_group_name_Hall '-P 2yn'
_symmetry_space_group_name_H-M 'P 1 21/n 1'
_atom_sites_solution_hydrogens geom
_atom_sites_solution_primary direct
_atom_sites_solution_secondary difmap
_audit_creation_method SHELXL-97
_cell_angle_alpha 90.00
_cell_angle_beta 97.938(2)
_cell_angle_gamma 90.00
_cell_formula_units_Z 4
_cell_length_a 14.1464(16)
_cell_length_b 10.7476(12)
_cell_length_c 18.141(2)
_cell_measurement_temperature 93(2)
_cell_volume 2731.7(5)
_computing_cell_refinement 'Bruker SMART'
_computing_data_collection 'Bruker SMART'
_computing_data_reduction 'Bruker SAINT'
_computing_molecular_graphics 'Bruker SHELXTL'
_computing_publication_material 'Bruker SHELXTL'
_computing_structure_refinement 'SHELXL-97 (Sheldrick, 1997)'
_computing_structure_solution 'SHELXS-97 (Sheldrick, 1990)'
_diffrn_ambient_temperature 93(2)
_diffrn_measured_fraction_theta_full 0.985
_diffrn_measured_fraction_theta_max 0.985
_diffrn_measurement_device_type 'CCD area detector'
_diffrn_measurement_method 'phi and omega scans'
_diffrn_radiation_monochromator graphite
_diffrn_radiation_source 'fine-focus sealed tube'
_diffrn_radiation_type MoK\a
_diffrn_radiation_wavelength 0.71073
_diffrn_reflns_av_R_equivalents 0.0285
_diffrn_reflns_av_sigmaI/netI 0.0389
_diffrn_reflns_limit_h_max 17
_diffrn_reflns_limit_h_min -17
_diffrn_reflns_limit_k_max 13
_diffrn_reflns_limit_k_min -11
_diffrn_reflns_limit_l_max 21
_diffrn_reflns_limit_l_min -21
_diffrn_reflns_number 13385
_diffrn_reflns_theta_full 26.00
_diffrn_reflns_theta_max 26.00
_diffrn_reflns_theta_min 1.96
_exptl_absorpt_coefficient_mu 2.097
_exptl_absorpt_correction_T_max 0.6914
_exptl_absorpt_correction_T_min 0.6441
_exptl_absorpt_correction_type multi-scan
_exptl_absorpt_process_details 'Blessing, R. H. (1995) Acta Cryst. A51, 33-38.'
_exptl_crystal_colour blue
_exptl_crystal_density_diffrn 0.990
_exptl_crystal_description block
_exptl_crystal_F_000 808
_exptl_crystal_size_max 0.23
_exptl_crystal_size_mid 0.20
_exptl_crystal_size_min 0.19
_platon_squeeze_details
;
;
_refine_diff_density_max 0.897
_refine_diff_density_min -0.432
_refine_diff_density_rms 0.121
_refine_ls_extinction_method none
_refine_ls_goodness_of_fit_ref 1.002
_refine_ls_hydrogen_treatment constr
_refine_ls_matrix_type full
_refine_ls_number_parameters 199
_refine_ls_number_reflns 5284
_refine_ls_number_restraints 0
_refine_ls_restrained_S_all 1.002
_refine_ls_R_factor_all 0.0664
_refine_ls_R_factor_gt 0.0532
_refine_ls_shift/su_max 0.001
_refine_ls_shift/su_mean 0.000
_refine_ls_structure_factor_coef Fsqd
_refine_ls_weighting_details 'calc w=1/[\s^2^(Fo^2^)+(0.1080P)^2^+0.0000P] where P=(Fo^2^+2Fc^2^)/3'
_refine_ls_weighting_scheme calc
_refine_ls_wR_factor_gt 0.1520
_refine_ls_wR_factor_ref 0.1601
_reflns_number_gt 4045
_reflns_number_total 5284
_reflns_threshold_expression >2sigma(I)
_cod_data_source_file ic300097y_si_001_4.cif
_cod_data_source_block 6
_cod_database_code 4329186

loop_
_symmetry_equiv_pos_as_xyz
'x, y, z'
'-x+1/2, y+1/2, -z+1/2'
'-x, -y, -z'
'x-1/2, -y-1/2, z-1/2'

loop_
_atom_site_label
_atom_site_type_symbol
_atom_site_fract_x
_atom_site_fract_y
_atom_site_fract_z
_atom_site_U_iso_or_equiv
_atom_site_adp_type
_atom_site_occupancy
_atom_site_symmetry_multiplicity
_atom_site_calc_flag
_atom_site_refinement_flags
Co1 Co 0.47071(4) 1.01779(5) 0.19597(3) 0.03018(17) Uani 1 1 d .
Br1 Br 0.32360(3) 1.03554(4) 0.11360(2) 0.04768(18) Uani 1 1 d .
C1 C 0.5620(3) 0.8665(4) 0.0907(2) 0.0359(9) Uani 1 1 d .
H1A H 0.5465 0.9371 0.0599 0.043 Uiso 1 1 calc R
C2 C 0.6066(3) 0.7689(4) 0.06201(19) 0.0333(8) Uani 1 1 d .
H2B H 0.6201 0.7718 0.0122 0.040 Uiso 1 1 calc R
C3 C 0.6325(2) 0.6643(4) 0.10637(19) 0.0310(8) Uani 1 1 d .
C4 C 0.6096(3) 0.6656(4) 0.17911(19) 0.0322(8) Uani 1 1 d .
H4B H 0.6259 0.5969 0.2114 0.039 Uiso 1 1 calc R
C5 C 0.5632(3) 0.7677(4) 0.2034(2) 0.0366(9) Uani 1 1 d .
H5A H 0.5479 0.7671 0.2528 0.044 Uiso 1 1 calc R
C6 C 0.5583(2) 0.3668(3) 0.11579(19) 0.0279(7) Uani 1 1 d .
H6A H 0.5260 0.4344 0.0896 0.033 Uiso 1 1 calc R
C7 C 0.6575(2) 0.3697(3) 0.13603(19) 0.0307(8) Uani 1 1 d .
C8 C 0.7002(2) 0.2666(4) 0.1735(2) 0.0368(9) Uani 1 1 d .
H8A H 0.7674 0.2645 0.1876 0.044 Uiso 1 1 calc R
C9 C 0.6455(2) 0.1685(4) 0.1900(2) 0.0378(9) Uani 1 1 d .
H9A H 0.6760 0.0990 0.2154 0.045 Uiso 1 1 calc R
C10 C 0.5090(2) 0.2654(3) 0.13437(17) 0.0284(8) Uani 1 1 d .
H10A H 0.4419 0.2648 0.1201 0.034 Uiso 1 1 calc R
C11 C 0.5147(2) 0.9986(3) 0.3423(2) 0.0285(8) Uani 1 1 d .
C12 C 0.5076(2) 0.9985(3) 0.42429(19) 0.0264(7) Uani 1 1 d .
C13 C 0.5856(3) 1.0020(7) 0.4767(3) 0.082(2) Uani 1 1 d .
H13 H 0.6470 1.0038 0.4611 0.099 Uiso 1 1 calc R
C14 C 0.4208(3) 0.9970(6) 0.4485(2) 0.0711(19) Uani 1 1 d .
H14 H 0.3644 0.9953 0.4135 0.085 Uiso 1 1 calc R
N1 N 0.5385(2) 0.8687(3) 0.16024(16) 0.0343(7) Uani 1 1 d .
N2 N 0.6769(2) 0.5679(3) 0.07802(17) 0.0345(7) Uani 1 1 d .
H2A H 0.6833 0.5682 0.0304 0.041 Uiso 1 1 calc R
N3 N 0.7130(2) 0.4678(3) 0.12215(19) 0.0370(8) Uani 1 1 d .
H3A H 0.7736 0.4682 0.1416 0.044 Uiso 1 1 calc R
N4 N 0.5486(2) 0.1662(3) 0.17143(15) 0.0296(7) Uani 1 1 d .
O1 O 0.43774(18) 1.0036(3) 0.29770(14) 0.0333(6) Uani 1 1 d .
O2 O 0.59464(19) 0.9944(3) 0.32033(15) 0.0410(7) Uani 1 1 d .

loop_
_atom_site_aniso_label
_atom_site_aniso_U_11
_atom_site_aniso_U_22
_atom_site_aniso_U_33
_atom_site_aniso_U_23
_atom_site_aniso_U_13
_atom_site_aniso_U_12
Co1 0.0360(3) 0.0348(3) 0.0199(3) 0.00018(19) 0.0045(2) -0.0021(2)
Br1 0.0439(3) 0.0543(3) 0.0411(3) 0.00413(19) -0.00741(19) -0.01055(18)
C1 0.047(2) 0.034(2) 0.0251(19) 0.0025(16) -0.0013(16) -0.0007(17)
C2 0.041(2) 0.037(2) 0.0208(17) 0.0011(15) 0.0010(14) -0.0025(16)
C3 0.0277(17) 0.038(2) 0.0266(18) -0.0010(15) -0.0009(14) -0.0058(15)
C4 0.039(2) 0.037(2) 0.0204(17) 0.0041(15) 0.0018(14) -0.0024(16)
C5 0.046(2) 0.039(2) 0.0236(18) 0.0054(16) 0.0016(15) -0.0005(17)
C6 0.0244(16) 0.035(2) 0.0241(17) -0.0011(14) 0.0012(13) 0.0035(14)
C7 0.0314(18) 0.039(2) 0.0227(18) 0.0010(15) 0.0067(14) 0.0042(15)
C8 0.0240(17) 0.047(2) 0.038(2) 0.0093(18) 0.0007(15) 0.0012(16)
C9 0.0290(18) 0.044(2) 0.040(2) 0.0104(18) 0.0014(16) 0.0064(16)
C10 0.0276(17) 0.038(2) 0.0192(17) -0.0017(14) 0.0032(13) 0.0053(15)
C11 0.0273(17) 0.037(2) 0.0222(19) -0.0026(15) 0.0084(14) -0.0003(14)
C12 0.0255(17) 0.0327(19) 0.0220(18) 0.0003(14) 0.0067(14) -0.0007(14)
C13 0.0197(19) 0.203(7) 0.026(2) 0.002(3) 0.0073(17) 0.008(3)
C14 0.027(2) 0.163(6) 0.023(2) -0.001(3) 0.0004(17) 0.005(3)
N1 0.0465(18) 0.0385(18) 0.0179(15) 0.0006(13) 0.0042(13) 0.0019(14)
N2 0.0383(17) 0.0393(18) 0.0272(16) 0.0046(14) 0.0084(13) 0.0025(14)
N3 0.0275(16) 0.040(2) 0.043(2) 0.0095(15) 0.0036(14) 0.0002(13)
N4 0.0284(15) 0.0379(18) 0.0226(15) 0.0010(13) 0.0040(12) 0.0020(12)
O1 0.0295(13) 0.0511(16) 0.0196(13) 0.0022(11) 0.0040(10) -0.0008(11)
O2 0.0343(15) 0.0654(19) 0.0249(14) -0.0008(13) 0.0097(11) 0.0027(12)

loop_
_atom_type_symbol
_atom_type_description
_atom_type_scat_dispersion_real
_atom_type_scat_dispersion_imag
_atom_type_scat_source
C C 0.0033 0.0016 'International Tables Vol C Tables 4.2.6.8 and 6.1.1.4'
H H 0.0000 0.0000 'International Tables Vol C Tables 4.2.6.8 and 6.1.1.4'
N N 0.0061 0.0033 'International Tables Vol C Tables 4.2.6.8 and 6.1.1.4'
O O 0.0106 0.0060 'International Tables Vol C Tables 4.2.6.8 and 6.1.1.4'
Co Co 0.3494 0.9721 'International Tables Vol C Tables 4.2.6.8 and 6.1.1.4'
Br Br -0.2901 2.4595 'International Tables Vol C Tables 4.2.6.8 and 6.1.1.4'

loop_
_geom_angle_atom_site_label_1
_geom_angle_atom_site_label_2
_geom_angle_atom_site_label_3
_geom_angle
_geom_angle_site_symmetry_1
_geom_angle_site_symmetry_3
O1 Co1 N1 115.06(12) . .
O1 Co1 N4 118.26(12) . 1_565
N1 Co1 N4 104.93(13) . 1_565
O1 Co1 Br1 107.02(8) . .
N1 Co1 Br1 105.85(9) . .
N4 Co1 Br1 104.63(8) 1_565 .
N1 C1 C2 123.8(4) . .
C1 C2 C3 119.7(3) . .
N2 C3 C4 123.1(3) . .
N2 C3 C2 119.7(3) . .
C4 C3 C2 117.2(4) . .
C5 C4 C3 119.3(4) . .
N1 C5 C4 123.2(3) . .
C10 C6 C7 118.8(3) . .
N3 C7 C8 119.0(3) . .
N3 C7 C6 123.5(3) . .
C8 C7 C6 117.4(3) . .
C9 C8 C7 120.0(3) . .
C8 C9 N4 122.7(3) . .
N4 C10 C6 124.6(3) . .
O2 C11 O1 122.3(3) . .
O2 C11 C12 120.1(3) . .
O1 C11 C12 117.6(3) . .
C13 C12 C14 117.3(4) . .
C13 C12 C11 122.3(3) . .
C14 C12 C11 120.4(3) . .
C12 C13 C14 122.3(4) . 3_676
C12 C14 C13 120.4(4) . 3_676
C1 N1 C5 116.7(3) . .
C1 N1 Co1 120.2(3) . .
C5 N1 Co1 123.1(2) . .
C3 N2 N3 121.7(3) . .
C7 N3 N2 122.0(3) . .
C10 N4 C9 116.4(3) . .
C10 N4 Co1 122.3(2) . 1_545
C9 N4 Co1 121.3(2) . 1_545
C11 O1 Co1 108.0(2) . .

loop_
_geom_bond_atom_site_label_1
_geom_bond_atom_site_label_2
_geom_bond_distance
_geom_bond_site_symmetry_2
Co1 O1 1.971(3) .
Co1 N1 2.019(3) .
Co1 N4 2.023(3) 1_565
Co1 Br1 2.3959(7) .
C1 N1 1.348(5) .
C1 C2 1.365(5) .
C2 C3 1.401(5) .
C3 N2 1.350(5) .
C3 C4 1.401(5) .
C4 C5 1.382(5) .
C5 N1 1.356(5) .
C6 C10 1.361(5) .
C6 C7 1.401(5) .
C7 N3 1.359(5) .
C7 C8 1.394(5) .
C8 C9 1.365(5) .
C9 N4 1.366(4) .
C10 N4 1.340(4) .
C11 O2 1.251(4) .
C11 O1 1.265(5) .
C11 C12 1.504(5) .
C12 C13 1.354(6) .
C12 C14 1.359(5) .
C13 C14 1.373(6) 3_676
C14 C13 1.373(6) 3_676
N2 N3 1.395(4) .
N4 Co1 2.023(3) 1_545

loop_
_platon_squeeze_void_nr
_platon_squeeze_void_average_x
_platon_squeeze_void_average_y
_platon_squeeze_void_average_z
_platon_squeeze_void_volume
_platon_squeeze_void_count_electrons
1 -0.005 -0.020 -0.005 1443.8 132.1
